data_7026901
loop_
_publ_author_name
'Fawcett, John'
'Harding, Duncan A. J.'
'Hope, Eric G.'
'Singh, Kuldip'
'Solan, Gregory A.'

_publ_section_title
;
 Stabilisation of iridium(III) fluoride complexes with NHCs.
;
_journal_issue 44
_journal_name_full 'Dalton transactions (Cambridge, England : 2003)'
_journal_page_first 10781
_journal_page_last 10789
_journal_paper_doi 10.1039/c0dt00857e
_journal_volume 39
_journal_year 2010
_chemical_formula_moiety '2(C40 H49 N3 Ir)+ 2(B F4)- 3(C H2 Cl2)'
_chemical_formula_sum 'C83 H104 B2 Cl6 F8 Ir2 N6'
_chemical_formula_weight 1956.44
_chemical_name_systematic
;
?
;
_space_group_IT_number 2
_symmetry_cell_setting triclinic
_symmetry_space_group_name_Hall '-P 1'
_symmetry_space_group_name_H-M 'P -1'
_atom_sites_solution_hydrogens geom
_atom_sites_solution_primary direct
_atom_sites_solution_secondary difmap
_audit_creation_method SHELXL-97
_cell_angle_alpha 66.828(2)
_cell_angle_beta 78.610(2)
_cell_angle_gamma 78.803(2)
_cell_formula_units_Z 2
_cell_length_a 11.0104(17)
_cell_length_b 19.823(3)
_cell_length_c 21.835(3)
_cell_measurement_reflns_used 1005
_cell_measurement_temperature 150(2)
_cell_measurement_theta_max 23.25
_cell_measurement_theta_min 2.80
_cell_volume 4258.9(11)
_computing_cell_refinement 'Bruker SMART'
_computing_data_collection 'Bruker SMART'
_computing_data_reduction 'Bruker SHELXTL'
_computing_molecular_graphics 'Bruker SHELXTL'
_computing_publication_material 'Bruker SHELXTL'
_computing_structure_refinement 'SHELXL-97 (Sheldrick, 1997)'
_computing_structure_solution 'SHELXS-97 (Sheldrick, 1990)'
_diffrn_ambient_temperature 150(2)
_diffrn_measured_fraction_theta_full 0.980
_diffrn_measured_fraction_theta_max 0.980
_diffrn_measurement_device_type 'Bruker Apex 2000 CCD area detector'
_diffrn_measurement_method 'phi and omega scans'
_diffrn_radiation_monochromator graphite
_diffrn_radiation_source 'fine-focus sealed tube'
_diffrn_radiation_type MoK\a
_diffrn_radiation_wavelength 0.71073
_diffrn_reflns_av_R_equivalents 0.0261
_diffrn_reflns_av_sigmaI/netI 0.0468
_diffrn_reflns_limit_h_max 14
_diffrn_reflns_limit_h_min -13
_diffrn_reflns_limit_k_max 25
_diffrn_reflns_limit_k_min -25
_diffrn_reflns_limit_l_max 27
_diffrn_reflns_limit_l_min -27
_diffrn_reflns_number 35820
_diffrn_reflns_theta_full 27.00
_diffrn_reflns_theta_max 27.00
_diffrn_reflns_theta_min 1.78
_exptl_absorpt_coefficient_mu 3.373
_exptl_absorpt_correction_T_max 0.861
_exptl_absorpt_correction_T_min 0.620
_exptl_absorpt_correction_type empirical
_exptl_absorpt_process_details
;
absorption correction based on 18238 reflections (SADABS); Rint 0.073
before correction and 0.023 after.
;
_exptl_crystal_colour orange
_exptl_crystal_density_diffrn 1.526
_exptl_crystal_density_method 'not measured'
_exptl_crystal_description block
_exptl_crystal_F_000 1964
_exptl_crystal_size_max 0.29
_exptl_crystal_size_mid 0.19
_exptl_crystal_size_min 0.18
_refine_diff_density_max 2.467
_refine_diff_density_min -0.945
_refine_diff_density_rms 0.118
_refine_ls_extinction_method none
_refine_ls_goodness_of_fit_ref 1.028
_refine_ls_hydrogen_treatment constr
_refine_ls_matrix_type full
_refine_ls_number_parameters 989
_refine_ls_number_reflns 18210
_refine_ls_number_restraints 0
_refine_ls_restrained_S_all 1.028
_refine_ls_R_factor_all 0.0447
_refine_ls_R_factor_gt 0.0355
_refine_ls_shift/su_max 0.002
_refine_ls_shift/su_mean 0.000
_refine_ls_structure_factor_coef Fsqd
_refine_ls_weighting_details 'calc w=1/[\s^2^(Fo^2^)+(0.0534P)^2^+0.0000P] where P=(Fo^2^+2Fc^2^)/3'
_refine_ls_weighting_scheme calc
_refine_ls_wR_factor_gt 0.0932
_refine_ls_wR_factor_ref 0.0970
_reflns_number_gt 15146
_reflns_number_total 18210
_reflns_threshold_expression >2sigma(I)
_cod_data_source_file c0dt00857e.txt
_cod_data_source_block 05059
_cod_depositor_comments
;
The following automatic conversions were performed:

'_symmetry_cell_setting' value 'Triclinic' changed to 'triclinic'
according to /home/saulius/struct/CIF-dictionaries/cif_core.dic
dictionary named 'cif_core.dic' version 2.4.2 from 2011-04-26.

Automatic conversion script
Id: cif_fix_values 1891 2012-01-12 08:04:46Z andrius 

The following automatic conversions were performed:

'_refine_ls_hydrogen_treatment' value 'constrained' was replaced with
the value 'constr' as specified in the replacement file
'src/cod-tools/trunk/data/replacement-values/replacement_values.lst'.

Automatic conversion script
Id: cif_fix_values 5376 2017-05-30 11:51:03Z andrius 
;
_cod_original_sg_symbol_H-M P-1
_cod_database_code 7026901

loop_
_symmetry_equiv_pos_as_xyz
'x, y, z'
'-x, -y, -z'

loop_
_atom_site_label
_atom_site_type_symbol
_atom_site_fract_x
_atom_site_fract_y
_atom_site_fract_z
_atom_site_U_iso_or_equiv
_atom_site_adp_type
_atom_site_occupancy
_atom_site_symmetry_multiplicity
_atom_site_calc_flag
_atom_site_refinement_flags
Ir1 Ir 0.283883(14) 0.546473(9) 0.272634(8) 0.02255(5) Uani 1 1 d .
N1 N 0.5020(3) 0.63874(19) 0.24673(17) 0.0219(7) Uani 1 1 d .
N2 N 0.3286(3) 0.69359(18) 0.27825(17) 0.0213(7) Uani 1 1 d .
N3 N 0.1682(4) 0.6100(2) 0.19835(19) 0.0306(9) Uani 1 1 d .
C1 C 0.3782(4) 0.6321(2) 0.2626(2) 0.0214(9) Uani 1 1 d .
C2 C 0.5285(4) 0.7012(2) 0.2525(2) 0.0257(9) Uani 1 1 d .
H2 H 0.6069 0.7165 0.2441 0.031 Uiso 1 1 calc R
C3 C 0.4203(4) 0.7354(2) 0.2723(2) 0.0263(9) Uani 1 1 d .
H3 H 0.4087 0.7790 0.2806 0.032 Uiso 1 1 calc R
C4 C 0.6054(4) 0.5925(2) 0.2228(2) 0.0245(9) Uani 1 1 d .
C5 C 0.6145(4) 0.5936(2) 0.1575(2) 0.0280(10) Uani 1 1 d .
C6 C 0.7221(4) 0.5554(3) 0.1347(3) 0.0352(11) Uani 1 1 d .
H6 H 0.7324 0.5560 0.0912 0.042 Uiso 1 1 calc R
C7 C 0.8142(4) 0.5167(3) 0.1751(3) 0.0376(12) Uani 1 1 d .
H7 H 0.8848 0.4911 0.1590 0.045 Uiso 1 1 calc R
C8 C 0.8011(4) 0.5161(3) 0.2388(3) 0.0342(11) Uani 1 1 d .
H8 H 0.8627 0.4890 0.2659 0.041 Uiso 1 1 calc R
C9 C 0.6980(4) 0.5552(2) 0.2646(2) 0.0270(10) Uani 1 1 d .
C10 C 0.6887(4) 0.5540(3) 0.3354(2) 0.0297(10) Uani 1 1 d .
H10 H 0.6047 0.5766 0.3475 0.036 Uiso 1 1 calc R
C11 C 0.7094(5) 0.4750(3) 0.3871(3) 0.0452(13) Uani 1 1 d .
H11A H 0.6525 0.4459 0.3839 0.068 Uiso 1 1 calc R
H11B H 0.6951 0.4763 0.4315 0.068 Uiso 1 1 calc R
H11C H 0.7937 0.4534 0.3783 0.068 Uiso 1 1 calc R
C12 C 0.7846(4) 0.5986(3) 0.3401(3) 0.0373(12) Uani 1 1 d .
H12A H 0.8673 0.5791 0.3259 0.056 Uiso 1 1 calc R
H12B H 0.7787 0.5949 0.3858 0.056 Uiso 1 1 calc R
H12C H 0.7673 0.6496 0.3116 0.056 Uiso 1 1 calc R
C13 C 0.5182(4) 0.6369(3) 0.1115(2) 0.0328(11) Uani 1 1 d .
H13 H 0.4376 0.6401 0.1395 0.039 Uiso 1 1 calc R
C14 C 0.5489(6) 0.7151(3) 0.0717(3) 0.0637(18) Uani 1 1 d .
H14A H 0.5589 0.7373 0.1021 0.096 Uiso 1 1 calc R
H14B H 0.4822 0.7437 0.0462 0.096 Uiso 1 1 calc R
H14C H 0.6250 0.7138 0.0417 0.096 Uiso 1 1 calc R
C15 C 0.5036(5) 0.6001(3) 0.0643(3) 0.0495(14) Uani 1 1 d .
H15A H 0.5765 0.6035 0.0313 0.074 Uiso 1 1 calc R
H15B H 0.4313 0.6246 0.0422 0.074 Uiso 1 1 calc R
H15C H 0.4940 0.5490 0.0897 0.074 Uiso 1 1 calc R
C16 C 0.1983(4) 0.7235(2) 0.2849(2) 0.0227(9) Uani 1 1 d .
C17 C 0.1226(4) 0.6972(2) 0.3469(2) 0.0244(9) Uani 1 1 d .
C18 C -0.0023(4) 0.7276(3) 0.3496(2) 0.0351(11) Uani 1 1 d .
H18 H -0.0555 0.7106 0.3896 0.042 Uiso 1 1 calc R
C19 C -0.0489(5) 0.7822(3) 0.2944(3) 0.0423(13) Uani 1 1 d .
H19 H -0.1333 0.8007 0.2971 0.051 Uiso 1 1 calc R
C20 C 0.0287(5) 0.8093(3) 0.2355(3) 0.0376(12) Uani 1 1 d .
H20 H -0.0037 0.8474 0.1991 0.045 Uiso 1 1 calc R
C21 C 0.1544(4) 0.7816(2) 0.2286(2) 0.0284(10) Uani 1 1 d .
C22 C 0.1742(4) 0.6432(2) 0.4100(2) 0.0282(10) Uani 1 1 d .
H22 H 0.2558 0.6191 0.3966 0.034 Uiso 1 1 calc R
C23 C 0.0923(6) 0.5840(3) 0.4506(3) 0.0533(15) Uani 1 1 d .
H23A H 0.0156 0.6055 0.4693 0.080 Uiso 1 1 calc R
H23B H 0.1345 0.5471 0.4863 0.080 Uiso 1 1 calc R
H23C H 0.0743 0.5615 0.4222 0.080 Uiso 1 1 calc R
C24 C 0.1939(6) 0.6845(3) 0.4524(3) 0.0502(15) Uani 1 1 d .
H24A H 0.2452 0.7227 0.4256 0.075 Uiso 1 1 calc R
H24B H 0.2344 0.6505 0.4901 0.075 Uiso 1 1 calc R
H24C H 0.1145 0.7063 0.4683 0.075 Uiso 1 1 calc R
C25 C 0.2382(5) 0.8154(3) 0.1635(2) 0.0360(11) Uani 1 1 d .
H25 H 0.3196 0.7846 0.1671 0.043 Uiso 1 1 calc R
C26 C 0.1905(6) 0.8162(3) 0.1027(3) 0.0557(16) Uani 1 1 d .
H26A H 0.1813 0.7666 0.1089 0.084 Uiso 1 1 calc R
H26B H 0.2489 0.8359 0.0633 0.084 Uiso 1 1 calc R
H26C H 0.1110 0.8465 0.0975 0.084 Uiso 1 1 calc R
C27 C 0.2590(7) 0.8932(3) 0.1550(3) 0.0669(19) Uani 1 1 d .
H27A H 0.1810 0.9252 0.1504 0.100 Uiso 1 1 calc R
H27B H 0.3176 0.9124 0.1155 0.100 Uiso 1 1 calc R
H27C H 0.2913 0.8906 0.1937 0.100 Uiso 1 1 calc R
C28 C 0.1875(5) 0.6042(3) 0.1378(2) 0.0424(13) Uani 1 1 d .
H28 H 0.2628 0.5797 0.1248 0.051 Uiso 1 1 calc R
C29 C 0.0976(6) 0.6341(3) 0.0940(3) 0.0529(16) Uani 1 1 d .
H29 H 0.1138 0.6295 0.0523 0.063 Uiso 1 1 calc R
C30 C -0.0122(6) 0.6694(4) 0.1119(3) 0.0545(16) Uani 1 1 d .
H30 H -0.0727 0.6891 0.0830 0.065 Uiso 1 1 calc R
C31 C -0.0335(5) 0.6759(3) 0.1735(3) 0.0480(14) Uani 1 1 d .
H31 H -0.1088 0.7001 0.1869 0.058 Uiso 1 1 calc R
C32 C 0.0570(4) 0.6464(3) 0.2150(2) 0.0352(11) Uani 1 1 d .
H32 H 0.0417 0.6517 0.2564 0.042 Uiso 1 1 calc R
C33 C 0.3355(4) 0.4791(3) 0.3703(2) 0.0319(11) Uani 1 1 d .
C34 C 0.4321(4) 0.4700(2) 0.3205(3) 0.0327(11) Uani 1 1 d .
C35 C 0.4612(5) 0.4049(3) 0.2979(3) 0.0471(14) Uani 1 1 d .
H35A H 0.5024 0.3631 0.3316 0.057 Uiso 1 1 calc R
H35B H 0.5189 0.4175 0.2565 0.057 Uiso 1 1 calc R
C36 C 0.3454(5) 0.3819(3) 0.2863(3) 0.0484(14) Uani 1 1 d .
H36A H 0.3696 0.3586 0.2533 0.058 Uiso 1 1 calc R
H36B H 0.3111 0.3457 0.3280 0.058 Uiso 1 1 calc R
C37 C 0.2450(5) 0.4476(3) 0.2618(3) 0.0373(12) Uani 1 1 d .
C39 C 0.1295(5) 0.4311(3) 0.3804(3) 0.0386(12) Uani 1 1 d .
H39A H 0.1030 0.3832 0.3922 0.046 Uiso 1 1 calc R
H39B H 0.0633 0.4604 0.3991 0.046 Uiso 1 1 calc R
C38 C 0.1476(4) 0.4689(3) 0.3046(3) 0.0345(11) Uani 1 1 d .
C40 C 0.2486(5) 0.4203(3) 0.4125(3) 0.0389(12) Uani 1 1 d .
H40A H 0.2245 0.4225 0.4569 0.047 Uiso 1 1 calc R
H40B H 0.2936 0.3716 0.4176 0.047 Uiso 1 1 calc R
Ir1A Ir 0.876456(14) 0.219615(8) 0.270840(8) 0.01886(5) Uani 1 1 d .
N1A N 0.9600(3) 0.06761(18) 0.25118(17) 0.0202(7) Uani 1 1 d .
N2A N 0.7624(3) 0.09924(18) 0.25325(16) 0.0198(7) Uani 1 1 d .
N3A N 0.8166(3) 0.29766(19) 0.18051(17) 0.0231(8) Uani 1 1 d .
C1A C 0.8687(4) 0.1248(2) 0.25356(19) 0.0181(8) Uani 1 1 d .
C3A C 0.7862(4) 0.0286(2) 0.2524(2) 0.0237(9) Uani 1 1 d .
H3A H 0.7278 0.0003 0.2527 0.028 Uiso 1 1 calc R
C2A C 0.9097(4) 0.0091(2) 0.2509(2) 0.0253(9) Uani 1 1 d .
H2A H 0.9535 -0.0357 0.2498 0.030 Uiso 1 1 calc R
C4A C 1.0953(4) 0.0660(2) 0.2417(2) 0.0238(9) Uani 1 1 d .
C5A C 1.1526(4) 0.1098(3) 0.1787(2) 0.0304(10) Uani 1 1 d .
C6A C 1.2815(4) 0.1037(3) 0.1700(3) 0.0414(13) Uani 1 1 d .
H6A H 1.3231 0.1328 0.1295 0.050 Uiso 1 1 calc R
C7A C 1.3501(5) 0.0554(3) 0.2204(3) 0.0470(14) Uani 1 1 d .
H7A H 1.4367 0.0524 0.2134 0.056 Uiso 1 1 calc R
C8A C 1.2912(4) 0.0120(3) 0.2803(3) 0.0411(13) Uani 1 1 d .
H8A H 1.3388 -0.0210 0.3132 0.049 Uiso 1 1 calc R
C9A C 1.1617(4) 0.0163(2) 0.2930(2) 0.0283(10) Uani 1 1 d .
C10A C 1.1015(4) -0.0340(2) 0.3610(2) 0.0318(10) Uani 1 1 d .
H10A H 1.0110 -0.0187 0.3641 0.038 Uiso 1 1 calc R
C11A C 1.1473(5) -0.0285(3) 0.4200(3) 0.0454(13) Uani 1 1 d .
H11D H 1.0998 -0.0562 0.4612 0.068 Uiso 1 1 calc R
H11E H 1.1370 0.0224 0.4154 0.068 Uiso 1 1 calc R
H11F H 1.2341 -0.0483 0.4207 0.068 Uiso 1 1 calc R
C12A C 1.1250(5) -0.1137(3) 0.3664(3) 0.0454(13) Uani 1 1 d .
H12D H 1.0950 -0.1175 0.3296 0.068 Uiso 1 1 calc R
H12E H 1.0819 -0.1438 0.4081 0.068 Uiso 1 1 calc R
H12F H 1.2130 -0.1304 0.3649 0.068 Uiso 1 1 calc R
C13A C 1.0795(5) 0.1570(3) 0.1211(2) 0.0338(11) Uani 1 1 d .
H13A H 0.9980 0.1764 0.1395 0.041 Uiso 1 1 calc R
C14A C 1.1449(5) 0.2228(3) 0.0694(3) 0.0488(14) Uani 1 1 d .
H14D H 1.1724 0.2483 0.0925 0.073 Uiso 1 1 calc R
H14E H 1.0873 0.2562 0.0397 0.073 Uiso 1 1 calc R
H14F H 1.2156 0.2049 0.0438 0.073 Uiso 1 1 calc R
C15A C 1.0581(5) 0.1083(3) 0.0858(3) 0.0480(14) Uani 1 1 d .
H15D H 1.1373 0.0876 0.0686 0.072 Uiso 1 1 calc R
H15E H 1.0110 0.1375 0.0494 0.072 Uiso 1 1 calc R
H15F H 1.0127 0.0691 0.1173 0.072 Uiso 1 1 calc R
C16A C 0.6429(4) 0.1439(2) 0.2408(2) 0.0224(9) Uani 1 1 d .
C17A C 0.6189(4) 0.1767(2) 0.1738(2) 0.0274(10) Uani 1 1 d .
C18A C 0.5036(4) 0.2210(3) 0.1617(3) 0.0336(11) Uani 1 1 d .
H18A H 0.4847 0.2443 0.1179 0.040 Uiso 1 1 calc R
C19A C 0.4180(4) 0.2301(3) 0.2141(3) 0.0370(12) Uani 1 1 d .
H19A H 0.3429 0.2606 0.2052 0.044 Uiso 1 1 calc R
C20A C 0.4428(4) 0.1947(3) 0.2790(3) 0.0340(11) Uani 1 1 d .
H20A H 0.3829 0.2006 0.3136 0.041 Uiso 1 1 calc R
C21A C 0.5557(4) 0.1497(2) 0.2947(2) 0.0251(9) Uani 1 1 d .
C22A C 0.5749(4) 0.1038(3) 0.3665(2) 0.0308(10) Uani 1 1 d .
H22A H 0.6646 0.0871 0.3675 0.037 Uiso 1 1 calc R
C23A C 0.5328(6) 0.1459(3) 0.4131(3) 0.0496(14) Uani 1 1 d .
H23D H 0.5730 0.1898 0.3960 0.074 Uiso 1 1 calc R
H23E H 0.5547 0.1153 0.4570 0.074 Uiso 1 1 calc R
H23F H 0.4439 0.1594 0.4160 0.074 Uiso 1 1 calc R
C24A C 0.5081(5) 0.0349(3) 0.3917(3) 0.0419(12) Uani 1 1 d .
H24D H 0.4206 0.0497 0.3883 0.063 Uiso 1 1 calc R
H24E H 0.5193 0.0062 0.4377 0.063 Uiso 1 1 calc R
H24F H 0.5426 0.0056 0.3647 0.063 Uiso 1 1 calc R
C25A C 0.7090(5) 0.1629(3) 0.1164(2) 0.0311(10) Uani 1 1 d .
H25A H 0.7867 0.1354 0.1341 0.037 Uiso 1 1 calc R
C26A C 0.6537(6) 0.1142(3) 0.0920(3) 0.0561(17) Uani 1 1 d .
H26D H 0.6320 0.0705 0.1294 0.084 Uiso 1 1 calc R
H26E H 0.7142 0.1004 0.0594 0.084 Uiso 1 1 calc R
H26F H 0.5803 0.1413 0.0718 0.084 Uiso 1 1 calc R
C27A C 0.7415(5) 0.2330(3) 0.0572(2) 0.0372(12) Uani 1 1 d .
H27D H 0.6667 0.2610 0.0391 0.056 Uiso 1 1 calc R
H27E H 0.7984 0.2198 0.0231 0.056 Uiso 1 1 calc R
H27F H 0.7800 0.2623 0.0721 0.056 Uiso 1 1 calc R
C28A C 0.8977(4) 0.3352(2) 0.1292(2) 0.0280(10) Uani 1 1 d .
H28A H 0.9827 0.3202 0.1312 0.034 Uiso 1 1 calc R
C29A C 0.8612(5) 0.3942(2) 0.0744(2) 0.0328(11) Uani 1 1 d .
H29A H 0.9205 0.4186 0.0401 0.039 Uiso 1 1 calc R
C30A C 0.7353(5) 0.4171(3) 0.0704(2) 0.0352(11) Uani 1 1 d .
H30A H 0.7083 0.4567 0.0333 0.042 Uiso 1 1 calc R
C31A C 0.6511(5) 0.3801(3) 0.1223(2) 0.0336(11) Uani 1 1 d .
H31A H 0.5658 0.3947 0.1210 0.040 Uiso 1 1 calc R
C32A C 0.6931(4) 0.3216(2) 0.1762(2) 0.0275(10) Uani 1 1 d .
H32A H 0.6349 0.2972 0.2111 0.033 Uiso 1 1 calc R
C33A C 1.0008(4) 0.1548(3) 0.3412(2) 0.0289(10) Uani 1 1 d .
C34A C 0.8805(4) 0.1582(2) 0.3764(2) 0.0247(9) Uani 1 1 d .
C35A C 0.8366(4) 0.2045(3) 0.4202(2) 0.0316(10) Uani 1 1 d .
H35C H 0.9072 0.2080 0.4387 0.038 Uiso 1 1 calc R
H35D H 0.7760 0.1800 0.4574 0.038 Uiso 1 1 calc R
C36A C 0.7768(5) 0.2833(3) 0.3800(2) 0.0370(11) Uani 1 1 d .
H36C H 0.6871 0.2836 0.3858 0.044 Uiso 1 1 calc R
H36D H 0.7926 0.3172 0.3988 0.044 Uiso 1 1 calc R
C37A C 0.8238(4) 0.3108(2) 0.3064(2) 0.0291(10) Uani 1 1 d .
C38A C 0.9507(5) 0.3094(3) 0.2798(2) 0.0328(11) Uani 1 1 d .
C39A C 1.0560(5) 0.2800(3) 0.3236(3) 0.0428(13) Uani 1 1 d .
H39C H 1.1251 0.3085 0.3014 0.051 Uiso 1 1 calc R
H39D H 1.0264 0.2866 0.3661 0.051 Uiso 1 1 calc R
C40A C 1.1021(5) 0.1987(3) 0.3374(3) 0.0428(13) Uani 1 1 d .
H40C H 1.1686 0.1947 0.3021 0.051 Uiso 1 1 calc R
H40D H 1.1368 0.1772 0.3795 0.051 Uiso 1 1 calc R
B1 B 0.5971(6) 0.8691(3) 0.2863(4) 0.0421(15) Uani 1 1 d .
F1 F 0.6016(3) 0.9347(2) 0.23162(19) 0.0680(10) Uani 1 1 d .
F2 F 0.6604(3) 0.8715(2) 0.33355(18) 0.0654(10) Uani 1 1 d .
F3 F 0.6560(3) 0.81121(19) 0.2670(2) 0.0641(10) Uani 1 1 d .
F4 F 0.4752(3) 0.8578(2) 0.3131(2) 0.0688(11) Uani 1 1 d .
B2 B 0.2082(6) 0.4177(3) 0.0971(3) 0.0381(13) Uani 1 1 d .
F5 F 0.3152(4) 0.4428(3) 0.0950(2) 0.0924(15) Uani 1 1 d .
F6 F 0.1785(4) 0.3617(2) 0.1529(2) 0.0948(16) Uani 1 1 d .
F7 F 0.1981(6) 0.4090(3) 0.0412(2) 0.137(2) Uani 1 1 d .
F8 F 0.1137(5) 0.4721(3) 0.0998(4) 0.156(3) Uani 1 1 d .
C41 C 0.2228(6) 0.1337(3) 0.5533(3) 0.0547(15) Uani 1 1 d .
H41A H 0.1743 0.1258 0.5972 0.066 Uiso 1 1 calc R
H41B H 0.3101 0.1288 0.5581 0.066 Uiso 1 1 calc R
Cl1 Cl 0.17732(16) 0.22286(9) 0.49823(8) 0.0608(4) Uani 1 1 d .
Cl2 Cl 0.20139(15) 0.06559(9) 0.52465(8) 0.0555(4) Uani 1 1 d .
C42 C 0.4402(6) 0.2944(4) 0.5644(3) 0.0627(18) Uani 1 1 d .
H42A H 0.4715 0.2695 0.6074 0.075 Uiso 1 1 calc R
H42B H 0.3505 0.2938 0.5721 0.075 Uiso 1 1 calc R
Cl3 Cl 0.47302(16) 0.38732(10) 0.52917(8) 0.0684(5) Uani 1 1 d .
Cl4 Cl 0.50834(19) 0.24747(13) 0.51187(11) 0.0929(7) Uani 1 1 d .
C43 C 0.7393(12) 0.9146(5) 0.0929(4) 0.131(4) Uani 1 1 d .
H43 H 0.7008 0.9157 0.1370 0.157 Uiso 1 1 calc R
Cl5 Cl 0.8696(2) 0.95739(17) 0.06868(16) 0.0801(8) Uani 0.67 1 d P
Cl6 Cl 0.7667(4) 0.82923(15) 0.09841(14) 0.1015(12) Uani 0.67 1 d P
Cl7 Cl 0.6301(3) 0.9642(2) 0.03355(16) 0.0942(10) Uani 0.67 1 d P

loop_
_atom_site_aniso_label
_atom_site_aniso_U_11
_atom_site_aniso_U_22
_atom_site_aniso_U_33
_atom_site_aniso_U_23
_atom_site_aniso_U_13
_atom_site_aniso_U_12
Ir1 0.02168(9) 0.02192(9) 0.02669(10) -0.01135(7) 0.00018(7) -0.00723(7)
N1 0.0207(17) 0.0204(18) 0.0251(19) -0.0090(15) 0.0006(14) -0.0060(14)
N2 0.0218(17) 0.0187(18) 0.0226(18) -0.0078(15) 0.0001(14) -0.0039(14)
N3 0.037(2) 0.033(2) 0.026(2) -0.0110(18) -0.0007(17) -0.0184(18)
C1 0.025(2) 0.019(2) 0.022(2) -0.0075(17) -0.0024(17) -0.0058(17)
C2 0.024(2) 0.022(2) 0.034(2) -0.0116(19) -0.0026(19) -0.0075(17)
C3 0.029(2) 0.020(2) 0.033(2) -0.0110(19) -0.0068(19) -0.0058(18)
C4 0.020(2) 0.019(2) 0.035(2) -0.0122(19) 0.0027(18) -0.0039(16)
C5 0.027(2) 0.023(2) 0.033(3) -0.011(2) 0.0041(19) -0.0083(18)
C6 0.035(3) 0.035(3) 0.040(3) -0.022(2) 0.007(2) -0.010(2)
C7 0.028(2) 0.037(3) 0.056(3) -0.030(3) 0.005(2) -0.005(2)
C8 0.025(2) 0.030(3) 0.053(3) -0.021(2) -0.008(2) -0.0034(19)
C9 0.022(2) 0.024(2) 0.037(3) -0.012(2) -0.0018(19) -0.0082(18)
C10 0.021(2) 0.030(2) 0.038(3) -0.014(2) -0.0034(19) -0.0038(18)
C11 0.040(3) 0.041(3) 0.048(3) -0.003(3) -0.015(3) -0.009(2)
C12 0.032(3) 0.039(3) 0.045(3) -0.018(2) -0.006(2) -0.009(2)
C13 0.033(3) 0.034(3) 0.028(2) -0.010(2) 0.000(2) -0.003(2)
C14 0.073(4) 0.043(4) 0.060(4) -0.001(3) -0.011(3) -0.011(3)
C15 0.048(3) 0.058(4) 0.042(3) -0.023(3) -0.011(3) 0.008(3)
C16 0.024(2) 0.023(2) 0.025(2) -0.0124(18) -0.0045(17) -0.0020(17)
C17 0.025(2) 0.026(2) 0.024(2) -0.0124(19) -0.0007(18) -0.0050(18)
C18 0.030(2) 0.044(3) 0.033(3) -0.019(2) 0.003(2) -0.006(2)
C19 0.027(3) 0.056(4) 0.054(3) -0.035(3) -0.007(2) 0.005(2)
C20 0.041(3) 0.036(3) 0.033(3) -0.013(2) -0.015(2) 0.010(2)
C21 0.031(2) 0.027(2) 0.030(2) -0.015(2) -0.0055(19) -0.0018(19)
C22 0.033(2) 0.027(2) 0.025(2) -0.010(2) -0.0017(19) -0.0054(19)
C23 0.068(4) 0.050(4) 0.039(3) -0.007(3) -0.001(3) -0.026(3)
C24 0.076(4) 0.037(3) 0.043(3) -0.013(3) -0.029(3) -0.001(3)
C25 0.046(3) 0.030(3) 0.024(2) -0.003(2) -0.003(2) -0.002(2)
C26 0.074(4) 0.061(4) 0.027(3) -0.008(3) -0.010(3) -0.012(3)
C27 0.107(6) 0.041(4) 0.045(4) -0.005(3) 0.001(4) -0.026(4)
C28 0.054(3) 0.048(3) 0.030(3) -0.018(2) 0.006(2) -0.024(3)
C29 0.076(4) 0.069(4) 0.024(3) -0.015(3) -0.009(3) -0.034(4)
C30 0.058(4) 0.070(4) 0.034(3) -0.004(3) -0.019(3) -0.025(3)
C31 0.042(3) 0.063(4) 0.034(3) -0.007(3) -0.013(2) -0.011(3)
C32 0.035(3) 0.040(3) 0.029(3) -0.008(2) -0.004(2) -0.013(2)
C33 0.030(2) 0.025(2) 0.038(3) -0.007(2) -0.011(2) -0.0020(19)
C34 0.025(2) 0.018(2) 0.046(3) -0.003(2) -0.006(2) -0.0008(18)
C35 0.034(3) 0.036(3) 0.069(4) -0.023(3) 0.004(3) -0.003(2)
C36 0.051(3) 0.033(3) 0.069(4) -0.031(3) 0.007(3) -0.010(2)
C37 0.039(3) 0.031(3) 0.054(3) -0.026(2) 0.000(2) -0.017(2)
C39 0.037(3) 0.032(3) 0.047(3) -0.013(2) 0.003(2) -0.015(2)
C38 0.031(2) 0.027(2) 0.049(3) -0.014(2) -0.002(2) -0.015(2)
C40 0.042(3) 0.029(3) 0.040(3) -0.007(2) -0.001(2) -0.010(2)
Ir1A 0.02022(9) 0.01761(9) 0.02012(9) -0.00786(7) -0.00176(6) -0.00466(6)
N1A 0.0174(16) 0.0203(18) 0.0252(18) -0.0108(15) -0.0015(14) -0.0042(14)
N2A 0.0219(17) 0.0199(18) 0.0196(17) -0.0086(15) -0.0018(14) -0.0057(14)
N3A 0.0279(19) 0.0209(18) 0.0217(18) -0.0077(15) -0.0019(15) -0.0080(15)
C1A 0.021(2) 0.018(2) 0.0140(19) -0.0049(16) 0.0023(16) -0.0064(16)
C3A 0.028(2) 0.020(2) 0.025(2) -0.0091(18) -0.0023(18) -0.0085(17)
C2A 0.032(2) 0.017(2) 0.029(2) -0.0092(18) -0.0030(19) -0.0053(18)
C4A 0.018(2) 0.021(2) 0.036(2) -0.017(2) 0.0010(18) -0.0029(16)
C5A 0.028(2) 0.028(2) 0.039(3) -0.018(2) 0.004(2) -0.0070(19)
C6A 0.028(3) 0.041(3) 0.053(3) -0.019(3) 0.010(2) -0.012(2)
C7A 0.024(2) 0.047(3) 0.068(4) -0.023(3) 0.001(3) -0.004(2)
C8A 0.026(2) 0.034(3) 0.065(4) -0.020(3) -0.011(2) -0.001(2)
C9A 0.026(2) 0.020(2) 0.042(3) -0.016(2) -0.004(2) -0.0037(18)
C10A 0.031(2) 0.026(2) 0.036(3) -0.009(2) -0.008(2) 0.0006(19)
C11A 0.057(3) 0.035(3) 0.041(3) -0.005(2) -0.022(3) -0.002(2)
C12A 0.048(3) 0.027(3) 0.058(4) -0.009(3) -0.009(3) -0.008(2)
C13A 0.036(3) 0.034(3) 0.025(2) -0.009(2) 0.007(2) -0.007(2)
C14A 0.052(3) 0.041(3) 0.040(3) -0.007(3) 0.016(3) -0.015(3)
C15A 0.053(3) 0.054(4) 0.039(3) -0.022(3) 0.002(3) -0.011(3)
C16A 0.021(2) 0.024(2) 0.028(2) -0.0117(19) -0.0053(17) -0.0077(17)
C17A 0.028(2) 0.025(2) 0.031(2) -0.009(2) -0.0078(19) -0.0077(18)
C18A 0.036(3) 0.026(2) 0.040(3) -0.006(2) -0.019(2) -0.004(2)
C19A 0.025(2) 0.029(3) 0.060(3) -0.018(3) -0.010(2) -0.003(2)
C20A 0.023(2) 0.038(3) 0.047(3) -0.023(2) 0.001(2) -0.008(2)
C21A 0.020(2) 0.025(2) 0.035(2) -0.015(2) -0.0004(18) -0.0085(17)
C22A 0.027(2) 0.042(3) 0.026(2) -0.013(2) 0.0025(19) -0.014(2)
C23A 0.065(4) 0.056(4) 0.037(3) -0.028(3) 0.007(3) -0.020(3)
C24A 0.052(3) 0.042(3) 0.033(3) -0.012(2) 0.000(2) -0.018(3)
C25A 0.039(3) 0.029(2) 0.024(2) -0.006(2) -0.004(2) -0.008(2)
C26A 0.096(5) 0.052(4) 0.030(3) -0.023(3) 0.012(3) -0.038(3)
C27A 0.055(3) 0.034(3) 0.026(2) -0.009(2) -0.004(2) -0.017(2)
C28A 0.032(2) 0.031(2) 0.026(2) -0.017(2) 0.0022(19) -0.0101(19)
C29A 0.049(3) 0.026(2) 0.024(2) -0.007(2) -0.001(2) -0.014(2)
C30A 0.054(3) 0.021(2) 0.031(3) -0.006(2) -0.015(2) -0.003(2)
C31A 0.037(3) 0.026(2) 0.039(3) -0.013(2) -0.011(2) 0.001(2)
C32A 0.030(2) 0.024(2) 0.032(2) -0.013(2) -0.003(2) -0.0063(19)
C33A 0.030(2) 0.033(3) 0.026(2) -0.011(2) -0.0117(19) -0.002(2)
C34A 0.029(2) 0.020(2) 0.022(2) -0.0031(18) -0.0117(18) 0.0004(18)
C35A 0.037(3) 0.032(3) 0.024(2) -0.012(2) 0.003(2) -0.005(2)
C36A 0.046(3) 0.029(3) 0.036(3) -0.017(2) -0.004(2) 0.004(2)
C37A 0.044(3) 0.018(2) 0.029(2) -0.0125(19) -0.006(2) -0.0041(19)
C38A 0.049(3) 0.027(2) 0.033(3) -0.016(2) -0.008(2) -0.015(2)
C39A 0.044(3) 0.052(3) 0.041(3) -0.018(3) -0.003(2) -0.027(3)
C40A 0.030(3) 0.064(4) 0.043(3) -0.023(3) -0.007(2) -0.013(2)
B1 0.038(3) 0.029(3) 0.069(4) -0.025(3) -0.020(3) 0.000(3)
F1 0.075(3) 0.050(2) 0.077(3) -0.010(2) -0.024(2) -0.0173(18)
F2 0.065(2) 0.084(3) 0.065(2) -0.040(2) -0.0138(19) -0.020(2)
F3 0.0436(19) 0.056(2) 0.116(3) -0.056(2) -0.0094(19) -0.0080(16)
F4 0.0374(18) 0.059(2) 0.127(3) -0.055(2) -0.003(2) -0.0081(16)
B2 0.044(3) 0.041(3) 0.032(3) -0.014(3) -0.002(3) -0.013(3)
F5 0.066(3) 0.132(4) 0.088(3) -0.033(3) 0.005(2) -0.063(3)
F6 0.072(3) 0.098(3) 0.073(3) 0.034(2) -0.024(2) -0.044(2)
F7 0.193(6) 0.190(6) 0.068(3) -0.069(4) 0.038(3) -0.130(5)
F8 0.099(4) 0.110(5) 0.273(9) -0.101(5) -0.032(5) 0.026(3)
C41 0.069(4) 0.058(4) 0.043(3) -0.021(3) -0.012(3) -0.013(3)
Cl1 0.0735(11) 0.0498(9) 0.0562(9) -0.0209(8) -0.0046(8) -0.0032(8)
Cl2 0.0637(9) 0.0553(9) 0.0530(9) -0.0234(7) -0.0036(7) -0.0175(7)
C42 0.068(4) 0.076(5) 0.047(4) -0.035(4) 0.015(3) -0.011(4)
Cl3 0.0688(11) 0.0780(12) 0.0531(10) -0.0190(9) 0.0040(8) -0.0208(9)
Cl4 0.0869(14) 0.1281(19) 0.0943(15) -0.0842(15) 0.0352(11) -0.0388(13)
C43 0.264(14) 0.089(7) 0.048(5) -0.030(5) -0.010(7) -0.045(8)
Cl5 0.0528(15) 0.089(2) 0.100(2) -0.0375(18) -0.0210(15) 0.0035(14)
Cl6 0.176(3) 0.0472(16) 0.0557(17) -0.0149(13) 0.0182(19) 0.0016(18)
Cl7 0.077(2) 0.111(3) 0.084(2) -0.0201(19) -0.0387(17) 0.0062(18)

loop_
_atom_type_symbol
_atom_type_description
_atom_type_scat_dispersion_real
_atom_type_scat_dispersion_imag
_atom_type_scat_source
C C 0.0033 0.0016 'International Tables Vol C Tables 4.2.6.8 and 6.1.1.4'
H H 0.0000 0.0000 'International Tables Vol C Tables 4.2.6.8 and 6.1.1.4'
B B 0.0013 0.0007 'International Tables Vol C Tables 4.2.6.8 and 6.1.1.4'
N N 0.0061 0.0033 'International Tables Vol C Tables 4.2.6.8 and 6.1.1.4'
F F 0.0171 0.0103 'International Tables Vol C Tables 4.2.6.8 and 6.1.1.4'
Cl Cl 0.1484 0.1585 'International Tables Vol C Tables 4.2.6.8 and 6.1.1.4'
Ir Ir -1.4442 7.9887 'International Tables Vol C Tables 4.2.6.8 and 6.1.1.4'

loop_
_geom_angle_atom_site_label_1
_geom_angle_atom_site_label_2
_geom_angle_atom_site_label_3
_geom_angle
C1 Ir1 N3 96.12(15)
C1 Ir1 C34 88.73(17)
N3 Ir1 C34 160.26(18)
C1 Ir1 C33 93.57(17)
N3 Ir1 C33 158.80(17)
C34 Ir1 C33 38.35(18)
C1 Ir1 C38 162.86(18)
N3 Ir1 C38 83.86(16)
C34 Ir1 C38 97.06(18)
C33 Ir1 C38 81.39(18)
C1 Ir1 C37 159.84(18)
N3 Ir1 C37 87.86(17)
C34 Ir1 C37 81.38(19)
C33 Ir1 C37 89.52(19)
C38 Ir1 C37 37.16(18)
C1 N1 C2 112.1(3)
C1 N1 C4 130.0(3)
C2 N1 C4 117.9(3)
C1 N2 C3 111.5(3)
C1 N2 C16 126.8(3)
C3 N2 C16 120.3(4)
C28 N3 C32 116.8(4)
C28 N3 Ir1 121.9(4)
C32 N3 Ir1 119.9(3)
N1 C1 N2 102.8(3)
N1 C1 Ir1 130.2(3)
N2 C1 Ir1 126.7(3)
C3 C2 N1 106.9(4)
C3 C2 H2 126.6
N1 C2 H2 126.6
C2 C3 N2 106.8(4)
C2 C3 H3 126.6
N2 C3 H3 126.6
C5 C4 C9 123.1(4)
C5 C4 N1 119.3(4)
C9 C4 N1 117.2(4)
C6 C5 C4 116.8(4)
C6 C5 C13 120.1(4)
C4 C5 C13 123.0(4)
C7 C6 C5 121.7(5)
C7 C6 H6 119.2
C5 C6 H6 119.2
C8 C7 C6 119.8(4)
C8 C7 H7 120.1
C6 C7 H7 120.1
C7 C8 C9 122.0(5)
C7 C8 H8 119.0
C9 C8 H8 119.0
C8 C9 C4 116.6(4)
C8 C9 C10 120.1(4)
C4 C9 C10 123.3(4)
C9 C10 C11 112.0(4)
C9 C10 C12 111.6(4)
C11 C10 C12 108.2(4)
C9 C10 H10 108.3
C11 C10 H10 108.3
C12 C10 H10 108.3
C10 C11 H11A 109.5
C10 C11 H11B 109.5
H11A C11 H11B 109.5
C10 C11 H11C 109.5
H11A C11 H11C 109.5
H11B C11 H11C 109.5
C10 C12 H12A 109.5
C10 C12 H12B 109.5
H12A C12 H12B 109.5
C10 C12 H12C 109.5
H12A C12 H12C 109.5
H12B C12 H12C 109.5
C5 C13 C14 110.2(4)
C5 C13 C15 112.9(4)
C14 C13 C15 110.5(5)
C5 C13 H13 107.7
C14 C13 H13 107.7
C15 C13 H13 107.7
C13 C14 H14A 109.5
C13 C14 H14B 109.5
H14A C14 H14B 109.5
C13 C14 H14C 109.5
H14A C14 H14C 109.5
H14B C14 H14C 109.5
C13 C15 H15A 109.5
C13 C15 H15B 109.5
H15A C15 H15B 109.5
C13 C15 H15C 109.5
H15A C15 H15C 109.5
H15B C15 H15C 109.5
C17 C16 C21 122.6(4)
C17 C16 N2 119.9(4)
C21 C16 N2 117.4(4)
C18 C17 C16 117.0(4)
C18 C17 C22 120.3(4)
C16 C17 C22 122.5(4)
C19 C18 C17 121.5(5)
C19 C18 H18 119.2
C17 C18 H18 119.2
C20 C19 C18 120.1(5)
C20 C19 H19 119.9
C18 C19 H19 119.9
C19 C20 C21 121.9(5)
C19 C20 H20 119.1
C21 C20 H20 119.1
C20 C21 C16 116.8(4)
C20 C21 C25 120.2(4)
C16 C21 C25 123.0(4)
C23 C22 C17 112.6(4)
C23 C22 C24 110.3(4)
C17 C22 C24 109.9(4)
C23 C22 H22 108.0
C17 C22 H22 108.0
C24 C22 H22 108.0
C22 C23 H23A 109.5
C22 C23 H23B 109.5
H23A C23 H23B 109.5
C22 C23 H23C 109.5
H23A C23 H23C 109.5
H23B C23 H23C 109.5
C22 C24 H24A 109.5
C22 C24 H24B 109.5
H24A C24 H24B 109.5
C22 C24 H24C 109.5
H24A C24 H24C 109.5
H24B C24 H24C 109.5
C21 C25 C26 112.9(4)
C21 C25 C27 110.3(4)
C26 C25 C27 111.5(5)
C21 C25 H25 107.3
C26 C25 H25 107.3
C27 C25 H25 107.3
C25 C26 H26A 109.5
C25 C26 H26B 109.5
H26A C26 H26B 109.5
C25 C26 H26C 109.5
H26A C26 H26C 109.5
H26B C26 H26C 109.5
C25 C27 H27A 109.5
C25 C27 H27B 109.5
H27A C27 H27B 109.5
C25 C27 H27C 109.5
H27A C27 H27C 109.5
H27B C27 H27C 109.5
N3 C28 C29 121.8(5)
N3 C28 H28 119.1
C29 C28 H28 119.1
C30 C29 C28 120.2(5)
C30 C29 H29 119.9
C28 C29 H29 119.9
C29 C30 C31 118.8(5)
C29 C30 H30 120.6
C31 C30 H30 120.6
C32 C31 C30 119.4(6)
C32 C31 H31 120.3
C30 C31 H31 120.3
N3 C32 C31 122.9(5)
N3 C32 H32 118.5
C31 C32 H32 118.5
C34 C33 C40 123.4(4)
C34 C33 Ir1 70.2(3)
C40 C33 Ir1 114.0(3)
C33 C34 C35 125.9(4)
C33 C34 Ir1 71.5(3)
C35 C34 Ir1 110.5(3)
C34 C35 C36 113.5(4)
C34 C35 H35A 108.9
C36 C35 H35A 108.9
C34 C35 H35B 108.9
C36 C35 H35B 108.9
H35A C35 H35B 107.7
C37 C36 C35 112.2(4)
C37 C36 H36A 109.2
C35 C36 H36A 109.2
C37 C36 H36B 109.2
C35 C36 H36B 109.2
H36A C36 H36B 107.9
C38 C37 C36 123.5(5)
C38 C37 Ir1 70.8(3)
C36 C37 Ir1 112.0(3)
C38 C39 C40 113.5(4)
C38 C39 H39A 108.9
C40 C39 H39A 108.9
C38 C39 H39B 108.9
C40 C39 H39B 108.9
H39A C39 H39B 107.7
C37 C38 C39 124.5(5)
C37 C38 Ir1 72.0(3)
C39 C38 Ir1 110.5(3)
C33 C40 C39 112.4(4)
C33 C40 H40A 109.1
C39 C40 H40A 109.1
C33 C40 H40B 109.1
C39 C40 H40B 109.1
H40A C40 H40B 107.8
C1A Ir1A N3A 97.63(14)
C1A Ir1A C33A 87.83(16)
N3A Ir1A C33A 158.46(16)
C1A Ir1A C34A 91.87(15)
N3A Ir1A C34A 160.45(15)
C33A Ir1A C34A 38.26(17)
C1A Ir1A C37A 161.08(17)
N3A Ir1A C37A 84.56(15)
C33A Ir1A C37A 97.01(17)
C34A Ir1A C37A 81.05(16)
C1A Ir1A C38A 160.89(18)
N3A Ir1A C38A 87.02(16)
C33A Ir1A C38A 81.54(18)
C34A Ir1A C38A 89.56(17)
C37A Ir1A C38A 37.51(18)
C1A N1A C2A 111.2(3)
C1A N1A C4A 128.5(3)
C2A N1A C4A 119.8(3)
C1A N2A C3A 112.0(3)
C1A N2A C16A 125.3(3)
C3A N2A C16A 121.4(3)
C28A N3A C32A 116.7(4)
C28A N3A Ir1A 121.5(3)
C32A N3A Ir1A 120.8(3)
N2A C1A N1A 102.9(3)
N2A C1A Ir1A 125.8(3)
N1A C1A Ir1A 130.5(3)
C2A C3A N2A 106.5(4)
C2A C3A H3A 126.7
N2A C3A H3A 126.7
C3A C2A N1A 107.3(4)
C3A C2A H2A 126.4
N1A C2A H2A 126.4
C9A C4A C5A 123.4(4)
C9A C4A N1A 118.4(4)
C5A C4A N1A 117.9(4)
C6A C5A C4A 116.5(4)
C6A C5A C13A 120.9(4)
C4A C5A C13A 122.4(4)
C5A C6A C7A 121.4(5)
C5A C6A H6A 119.3
C7A C6A H6A 119.3
C8A C7A C6A 120.4(5)
C8A C7A H7A 119.8
C6A C7A H7A 119.8
C7A C8A C9A 121.3(5)
C7A C8A H8A 119.3
C9A C8A H8A 119.3
C4A C9A C8A 116.9(4)
C4A C9A C10A 124.2(4)
C8A C9A C10A 118.8(4)
C12A C10A C11A 109.2(4)
C12A C10A C9A 110.9(4)
C11A C10A C9A 112.6(4)
C12A C10A H10A 108.0
C11A C10A H10A 108.0
C9A C10A H10A 108.0
C10A C11A H11D 109.5
C10A C11A H11E 109.5
H11D C11A H11E 109.5
C10A C11A H11F 109.5
H11D C11A H11F 109.5
H11E C11A H11F 109.5
C10A C12A H12D 109.5
C10A C12A H12E 109.5
H12D C12A H12E 109.5
C10A C12A H12F 109.5
H12D C12A H12F 109.5
H12E C12A H12F 109.5
C5A C13A C15A 108.6(4)
C5A C13A C14A 113.4(4)
C15A C13A C14A 109.3(4)
C5A C13A H13A 108.4
C15A C13A H13A 108.4
C14A C13A H13A 108.4
C13A C14A H14D 109.5
C13A C14A H14E 109.5
H14D C14A H14E 109.5
C13A C14A H14F 109.5
H14D C14A H14F 109.5
H14E C14A H14F 109.5
C13A C15A H15D 109.5
C13A C15A H15E 109.5
H15D C15A H15E 109.5
C13A C15A H15F 109.5
H15D C15A H15F 109.5
H15E C15A H15F 109.5
C21A C16A C17A 123.2(4)
C21A C16A N2A 119.6(4)
C17A C16A N2A 117.2(4)
C18A C17A C16A 117.0(4)
C18A C17A C25A 120.4(4)
C16A C17A C25A 122.5(4)
C19A C18A C17A 120.7(4)
C19A C18A H18A 119.7
C17A C18A H18A 119.7
C20A C19A C18A 120.5(4)
C20A C19A H19A 119.7
C18A C19A H19A 119.7
C19A C20A C21A 121.8(5)
C19A C20A H20A 119.1
C21A C20A H20A 119.1
C16A C21A C20A 116.6(4)
C16A C21A C22A 122.1(4)
C20A C21A C22A 120.9(4)
C21A C22A C23A 113.4(4)
C21A C22A C24A 109.7(4)
C23A C22A C24A 110.3(4)
C21A C22A H22A 107.7
C23A C22A H22A 107.7
C24A C22A H22A 107.7
C22A C23A H23D 109.5
C22A C23A H23E 109.5
H23D C23A H23E 109.5
C22A C23A H23F 109.5
H23D C23A H23F 109.5
H23E C23A H23F 109.5
C22A C24A H24D 109.5
C22A C24A H24E 109.5
H24D C24A H24E 109.5
C22A C24A H24F 109.5
H24D C24A H24F 109.5
H24E C24A H24F 109.5
C17A C25A C27A 114.4(4)
C17A C25A C26A 108.9(4)
C27A C25A C26A 109.5(4)
C17A C25A H25A 107.9
C27A C25A H25A 107.9
C26A C25A H25A 107.9
C25A C26A H26D 109.5
C25A C26A H26E 109.5
H26D C26A H26E 109.5
C25A C26A H26F 109.5
H26D C26A H26F 109.5
H26E C26A H26F 109.5
C25A C27A H27D 109.5
C25A C27A H27E 109.5
H27D C27A H27E 109.5
C25A C27A H27F 109.5
H27D C27A H27F 109.5
H27E C27A H27F 109.5
N3A C28A C29A 123.3(4)
N3A C28A H28A 118.4
C29A C28A H28A 118.4
C28A C29A C30A 119.2(4)
C28A C29A H29A 120.4
C30A C29A H29A 120.4
C31A C30A C29A 118.5(4)
C31A C30A H30A 120.7
C29A C30A H30A 120.7
C32A C31A C30A 119.6(5)
C32A C31A H31A 120.2
C30A C31A H31A 120.2
N3A C32A C31A 122.6(4)
N3A C32A H32A 118.7
C31A C32A H32A 118.7
C34A C33A C40A 125.9(4)
C34A C33A Ir1A 72.0(2)
C40A C33A Ir1A 110.4(3)
C33A C34A C35A 123.4(4)
C33A C34A Ir1A 69.7(3)
C35A C34A Ir1A 114.3(3)
C34A C35A C36A 111.9(4)
C34A C35A H35C 109.2
C36A C35A H35C 109.2
C34A C35A H35D 109.2
C36A C35A H35D 109.2
H35C C35A H35D 107.9
C37A C36A C35A 114.3(4)
C37A C36A H36C 108.7
C35A C36A H36C 108.7
C37A C36A H36D 108.7
C35A C36A H36D 108.7
H36C C36A H36D 107.6
C38A C37A C36A 124.1(4)
C38A C37A Ir1A 71.7(3)
C36A C37A Ir1A 110.8(3)
C37A C38A C39A 123.1(4)
C37A C38A Ir1A 70.8(2)
C39A C38A Ir1A 111.6(3)
C40A C39A C38A 112.4(4)
C40A C39A H39C 109.1
C38A C39A H39C 109.1
C40A C39A H39D 109.1
C38A C39A H39D 109.1
H39C C39A H39D 107.9
C33A C40A C39A 113.4(4)
C33A C40A H40C 108.9
C39A C40A H40C 108.9
C33A C40A H40D 108.9
C39A C40A H40D 108.9
H40C C40A H40D 107.7
F2 B1 F3 108.0(5)
F2 B1 F4 110.3(6)
F3 B1 F4 109.4(4)
F2 B1 F1 108.7(4)
F3 B1 F1 109.7(6)
F4 B1 F1 110.7(5)
F6 B2 F7 114.3(5)
F6 B2 F5 114.3(5)
F7 B2 F5 114.0(5)
F6 B2 F8 102.7(6)
F7 B2 F8 102.9(6)
F5 B2 F8 106.8(6)
Cl1 C41 Cl2 111.8(3)
Cl1 C41 H41A 109.3
Cl2 C41 H41A 109.3
Cl1 C41 H41B 109.3
Cl2 C41 H41B 109.3
H41A C41 H41B 107.9
Cl4 C42 Cl3 111.1(3)
Cl4 C42 H42A 109.4
Cl3 C42 H42A 109.4
Cl4 C42 H42B 109.4
Cl3 C42 H42B 109.4
H42A C42 H42B 108.0
Cl6 C43 Cl5 113.5(7)
Cl6 C43 Cl7 108.6(5)
Cl5 C43 Cl7 109.3(5)
Cl6 C43 H43 108.5
Cl5 C43 H43 108.5
Cl7 C43 H43 108.5

loop_
_geom_bond_atom_site_label_1
_geom_bond_atom_site_label_2
_geom_bond_distance
Ir1 C1 2.076(4)
Ir1 N3 2.103(4)
Ir1 C34 2.126(4)
Ir1 C33 2.143(5)
Ir1 C38 2.178(4)
Ir1 C37 2.194(4)
N1 C1 1.357(5)
N1 C2 1.384(5)
N1 C4 1.465(5)
N2 C1 1.377(5)
N2 C3 1.383(5)
N2 C16 1.444(5)
N3 C28 1.342(6)
N3 C32 1.357(6)
C2 C3 1.335(6)
C2 H2 0.9300
C3 H3 0.9300
C4 C5 1.400(6)
C4 C9 1.402(6)
C5 C6 1.393(6)
C5 C13 1.504(6)
C6 C7 1.383(7)
C6 H6 0.9300
C7 C8 1.365(7)
C7 H7 0.9300
C8 C9 1.398(6)
C8 H8 0.9300
C9 C10 1.520(6)
C10 C11 1.533(6)
C10 C12 1.544(6)
C10 H10 0.9800
C11 H11A 0.9600
C11 H11B 0.9600
C11 H11C 0.9600
C12 H12A 0.9600
C12 H12B 0.9600
C12 H12C 0.9600
C13 C14 1.516(7)
C13 C15 1.523(7)
C13 H13 0.9800
C14 H14A 0.9600
C14 H14B 0.9600
C14 H14C 0.9600
C15 H15A 0.9600
C15 H15B 0.9600
C15 H15C 0.9600
C16 C17 1.402(6)
C16 C21 1.406(6)
C17 C18 1.390(6)
C17 C22 1.509(6)
C18 C19 1.374(7)
C18 H18 0.9300
C19 C20 1.369(7)
C19 H19 0.9300
C20 C21 1.389(6)
C20 H20 0.9300
C21 C25 1.513(6)
C22 C23 1.501(7)
C22 C24 1.524(6)
C22 H22 0.9800
C23 H23A 0.9600
C23 H23B 0.9600
C23 H23C 0.9600
C24 H24A 0.9600
C24 H24B 0.9600
C24 H24C 0.9600
C25 C26 1.515(7)
C25 C27 1.536(7)
C25 H25 0.9800
C26 H26A 0.9600
C26 H26B 0.9600
C26 H26C 0.9600
C27 H27A 0.9600
C27 H27B 0.9600
C27 H27C 0.9600
C28 C29 1.396(8)
C28 H28 0.9300
C29 C30 1.342(8)
C29 H29 0.9300
C30 C31 1.372(8)
C30 H30 0.9300
C31 C32 1.367(7)
C31 H31 0.9300
C32 H32 0.9300
C33 C34 1.402(7)
C33 C40 1.537(6)
C34 C35 1.515(7)
C35 C36 1.529(7)
C35 H35A 0.9700
C35 H35B 0.9700
C36 C37 1.527(7)
C36 H36A 0.9700
C36 H36B 0.9700
C37 C38 1.393(7)
C39 C38 1.514(7)
C39 C40 1.546(7)
C39 H39A 0.9700
C39 H39B 0.9700
C40 H40A 0.9700
C40 H40B 0.9700
Ir1A C1A 2.077(4)
Ir1A N3A 2.106(3)
Ir1A C33A 2.117(4)
Ir1A C34A 2.146(4)
Ir1A C37A 2.175(4)
Ir1A C38A 2.187(4)
N1A C1A 1.371(5)
N1A C2A 1.383(5)
N1A C4A 1.459(5)
N2A C1A 1.365(5)
N2A C3A 1.380(5)
N2A C16A 1.445(5)
N3A C28A 1.346(5)
N3A C32A 1.359(5)
C3A C2A 1.337(6)
C3A H3A 0.9300
C2A H2A 0.9300
C4A C9A 1.391(6)
C4A C5A 1.406(6)
C5A C6A 1.382(6)
C5A C13A 1.512(7)
C6A C7A 1.383(7)
C6A H6A 0.9300
C7A C8A 1.367(8)
C7A H7A 0.9300
C8A C9A 1.391(6)
C8A H8A 0.9300
C9A C10A 1.529(6)
C10A C12A 1.511(6)
C10A C11A 1.523(7)
C10A H10A 0.9800
C11A H11D 0.9600
C11A H11E 0.9600
C11A H11F 0.9600
C12A H12D 0.9600
C12A H12E 0.9600
C12A H12F 0.9600
C13A C15A 1.524(7)
C13A C14A 1.542(6)
C13A H13A 0.9800
C14A H14D 0.9600
C14A H14E 0.9600
C14A H14F 0.9600
C15A H15D 0.9600
C15A H15E 0.9600
C15A H15F 0.9600
C16A C21A 1.392(6)
C16A C17A 1.403(6)
C17A C18A 1.402(6)
C17A C25A 1.517(6)
C18A C19A 1.378(7)
C18A H18A 0.9300
C19A C20A 1.367(7)
C19A H19A 0.9300
C20A C21A 1.398(6)
C20A H20A 0.9300
C21A C22A 1.506(6)
C22A C23A 1.510(6)
C22A C24A 1.532(6)
C22A H22A 0.9800
C23A H23D 0.9600
C23A H23E 0.9600
C23A H23F 0.9600
C24A H24D 0.9600
C24A H24E 0.9600
C24A H24F 0.9600
C25A C27A 1.525(6)
C25A C26A 1.533(7)
C25A H25A 0.9800
C26A H26D 0.9600
C26A H26E 0.9600
C26A H26F 0.9600
C27A H27D 0.9600
C27A H27E 0.9600
C27A H27F 0.9600
C28A C29A 1.367(6)
C28A H28A 0.9300
C29A C30A 1.381(7)
C29A H29A 0.9300
C30A C31A 1.370(7)
C30A H30A 0.9300
C31A C32A 1.370(6)
C31A H31A 0.9300
C32A H32A 0.9300
C33A C34A 1.397(6)
C33A C40A 1.513(6)
C34A C35A 1.526(6)
C35A C36A 1.546(6)
C35A H35C 0.9700
C35A H35D 0.9700
C36A C37A 1.496(6)
C36A H36C 0.9700
C36A H36D 0.9700
C37A C38A 1.402(7)
C38A C39A 1.528(7)
C39A C40A 1.519(7)
C39A H39C 0.9700
C39A H39D 0.9700
C40A H40C 0.9700
C40A H40D 0.9700
B1 F2 1.374(7)
B1 F3 1.377(6)
B1 F4 1.377(7)
B1 F1 1.378(7)
B2 F6 1.320(7)
B2 F7 1.327(7)
B2 F5 1.351(7)
B2 F8 1.356(8)
C41 Cl1 1.744(6)
C41 Cl2 1.765(6)
C41 H41A 0.9700
C41 H41B 0.9700
C42 Cl4 1.724(6)
C42 Cl3 1.775(7)
C42 H42A 0.9700
C42 H42B 0.9700
C43 Cl6 1.619(9)
C43 Cl5 1.696(11)
C43 Cl7 1.801(11)
C43 H43 0.9800

loop_
_geom_torsion_atom_site_label_1
_geom_torsion_atom_site_label_2
_geom_torsion_atom_site_label_3
_geom_torsion_atom_site_label_4
_geom_torsion
C1 Ir1 N3 C28 105.6(4)
C34 Ir1 N3 C28 2.1(7)
C33 Ir1 N3 C28 -137.7(5)
C38 Ir1 N3 C28 -91.7(4)
C37 Ir1 N3 C28 -54.6(4)
C1 Ir1 N3 C32 -88.2(4)
C34 Ir1 N3 C32 168.3(4)
C33 Ir1 N3 C32 28.5(6)
C38 Ir1 N3 C32 74.6(4)
C37 Ir1 N3 C32 111.6(4)
C2 N1 C1 N2 0.2(5)
C4 N1 C1 N2 -177.0(4)
C2 N1 C1 Ir1 -173.3(3)
C4 N1 C1 Ir1 9.5(7)
C3 N2 C1 N1 -0.4(5)
C16 N2 C1 N1 165.7(4)
C3 N2 C1 Ir1 173.4(3)
C16 N2 C1 Ir1 -20.5(6)
N3 Ir1 C1 N1 -121.0(4)
C34 Ir1 C1 N1 39.8(4)
C33 Ir1 C1 N1 77.9(4)
C38 Ir1 C1 N1 150.0(5)
C37 Ir1 C1 N1 -20.5(8)
N3 Ir1 C1 N2 66.9(4)
C34 Ir1 C1 N2 -132.2(4)
C33 Ir1 C1 N2 -94.2(4)
C38 Ir1 C1 N2 -22.1(8)
C37 Ir1 C1 N2 167.5(5)
C1 N1 C2 C3 0.0(5)
C4 N1 C2 C3 177.6(4)
N1 C2 C3 N2 -0.2(5)
C1 N2 C3 C2 0.4(5)
C16 N2 C3 C2 -166.7(4)
C1 N1 C4 C5 70.5(6)
C2 N1 C4 C5 -106.6(5)
C1 N1 C4 C9 -116.2(5)
C2 N1 C4 C9 66.8(5)
C9 C4 C5 C6 -0.2(6)
N1 C4 C5 C6 172.8(4)
C9 C4 C5 C13 -176.8(4)
N1 C4 C5 C13 -3.8(6)
C4 C5 C6 C7 1.6(7)
C13 C5 C6 C7 178.3(4)
C5 C6 C7 C8 -0.8(7)
C6 C7 C8 C9 -1.5(7)
C7 C8 C9 C4 2.7(7)
C7 C8 C9 C10 -178.9(4)
C5 C4 C9 C8 -1.9(6)
N1 C4 C9 C8 -175.0(4)
C5 C4 C9 C10 179.8(4)
N1 C4 C9 C10 6.7(6)
C8 C9 C10 C11 -50.6(6)
C4 C9 C10 C11 127.6(5)
C8 C9 C10 C12 70.9(5)
C4 C9 C10 C12 -110.9(5)
C6 C5 C13 C14 -88.3(6)
C4 C5 C13 C14 88.2(6)
C6 C5 C13 C15 35.8(6)
C4 C5 C13 C15 -147.7(5)
C1 N2 C16 C17 87.5(5)
C3 N2 C16 C17 -107.5(5)
C1 N2 C16 C21 -95.9(5)
C3 N2 C16 C21 69.1(5)
C21 C16 C17 C18 4.4(6)
N2 C16 C17 C18 -179.1(4)
C21 C16 C17 C22 -170.5(4)
N2 C16 C17 C22 6.0(6)
C16 C17 C18 C19 -1.5(7)
C22 C17 C18 C19 173.6(4)
C17 C18 C19 C20 -1.7(8)
C18 C19 C20 C21 2.2(8)
C19 C20 C21 C16 0.7(7)
C19 C20 C21 C25 -177.3(5)
C17 C16 C21 C20 -4.0(6)
N2 C16 C21 C20 179.4(4)
C17 C16 C21 C25 173.9(4)
N2 C16 C21 C25 -2.7(6)
C18 C17 C22 C23 47.3(6)
C16 C17 C22 C23 -138.0(5)
C18 C17 C22 C24 -76.2(5)
C16 C17 C22 C24 98.6(5)
C20 C21 C25 C26 -55.6(6)
C16 C21 C25 C26 126.6(5)
C20 C21 C25 C27 69.9(6)
C16 C21 C25 C27 -108.0(5)
C32 N3 C28 C29 -0.2(7)
Ir1 N3 C28 C29 166.4(4)
N3 C28 C29 C30 -0.4(8)
C28 C29 C30 C31 0.5(9)
C29 C30 C31 C32 0.0(9)
C28 N3 C32 C31 0.7(7)
Ir1 N3 C32 C31 -166.2(4)
C30 C31 C32 N3 -0.6(8)
C1 Ir1 C33 C34 -83.4(3)
N3 Ir1 C33 C34 159.5(4)
C38 Ir1 C33 C34 113.1(3)
C37 Ir1 C33 C34 76.6(3)
C1 Ir1 C33 C40 157.9(4)
N3 Ir1 C33 C40 40.8(7)
C34 Ir1 C33 C40 -118.7(5)
C38 Ir1 C33 C40 -5.6(4)
C37 Ir1 C33 C40 -42.0(4)
C40 C33 C34 C35 3.8(8)
Ir1 C33 C34 C35 -102.4(5)
C40 C33 C34 Ir1 106.2(4)
C1 Ir1 C34 C33 97.4(3)
N3 Ir1 C34 C33 -157.9(4)
C38 Ir1 C34 C33 -66.4(3)
C37 Ir1 C34 C33 -100.2(3)
C1 Ir1 C34 C35 -140.3(4)
N3 Ir1 C34 C35 -35.6(7)
C33 Ir1 C34 C35 122.3(5)
C38 Ir1 C34 C35 55.9(4)
C37 Ir1 C34 C35 22.1(3)
C33 C34 C35 C36 45.5(7)
Ir1 C34 C35 C36 -36.0(6)
C34 C35 C36 C37 31.8(7)
C35 C36 C37 C38 -93.2(6)
C35 C36 C37 Ir1 -12.4(6)
C1 Ir1 C37 C38 175.4(4)
N3 Ir1 C37 C38 -82.7(3)
C34 Ir1 C37 C38 113.9(3)
C33 Ir1 C37 C38 76.3(3)
C1 Ir1 C37 C36 56.0(7)
N3 Ir1 C37 C36 158.0(4)
C34 Ir1 C37 C36 -5.4(4)
C33 Ir1 C37 C36 -43.0(4)
C38 Ir1 C37 C36 -119.3(5)
C36 C37 C38 C39 1.2(7)
Ir1 C37 C38 C39 -103.0(4)
C36 C37 C38 Ir1 104.1(4)
C40 C39 C38 C37 50.0(6)
C40 C39 C38 Ir1 -31.8(5)
C1 Ir1 C38 C37 -174.6(5)
N3 Ir1 C38 C37 94.6(3)
C34 Ir1 C38 C37 -65.6(3)
C33 Ir1 C38 C37 -100.7(3)
C1 Ir1 C38 C39 -53.6(7)
N3 Ir1 C38 C39 -144.4(4)
C34 Ir1 C38 C39 55.4(4)
C33 Ir1 C38 C39 20.3(3)
C37 Ir1 C38 C39 121.0(5)
C34 C33 C40 C39 -91.2(6)
Ir1 C33 C40 C39 -9.9(5)
C38 C39 C40 C33 27.6(6)
C1A Ir1A N3A C28A -102.8(3)
C33A Ir1A N3A C28A 0.8(6)
C34A Ir1A N3A C28A 138.8(4)
C37A Ir1A N3A C28A 96.1(3)
C38A Ir1A N3A C28A 58.6(3)
C1A Ir1A N3A C32A 89.0(3)
C33A Ir1A N3A C32A -167.4(4)
C34A Ir1A N3A C32A -29.4(6)
C37A Ir1A N3A C32A -72.1(3)
C38A Ir1A N3A C32A -109.7(3)
C3A N2A C1A N1A 1.4(4)
C16A N2A C1A N1A -165.9(4)
C3A N2A C1A Ir1A -169.1(3)
C16A N2A C1A Ir1A 23.6(5)
C2A N1A C1A N2A -1.2(4)
C4A N1A C1A N2A 171.4(4)
C2A N1A C1A Ir1A 168.6(3)
C4A N1A C1A Ir1A -18.7(6)
N3A Ir1A C1A N2A -70.2(3)
C33A Ir1A C1A N2A 130.7(3)
C34A Ir1A C1A N2A 92.7(3)
C37A Ir1A C1A N2A 25.3(7)
C38A Ir1A C1A N2A -173.3(4)
N3A Ir1A C1A N1A 122.0(4)
C33A Ir1A C1A N1A -37.1(4)
C34A Ir1A C1A N1A -75.1(4)
C37A Ir1A C1A N1A -142.5(5)
C38A Ir1A C1A N1A 18.9(7)
C1A N2A C3A C2A -1.1(5)
C16A N2A C3A C2A 166.8(4)
N2A C3A C2A N1A 0.3(5)
C1A N1A C2A C3A 0.6(5)
C4A N1A C2A C3A -172.7(4)
C1A N1A C4A C9A 117.7(5)
C2A N1A C4A C9A -70.2(5)
C1A N1A C4A C5A -68.3(6)
C2A N1A C4A C5A 103.8(5)
C9A C4A C5A C6A -2.7(7)
N1A C4A C5A C6A -176.4(4)
C9A C4A C5A C13A 172.9(4)
N1A C4A C5A C13A -0.7(6)
C4A C5A C6A C7A 1.9(7)
C13A C5A C6A C7A -173.8(5)
C5A C6A C7A C8A 0.1(8)
C6A C7A C8A C9A -1.5(8)
C5A C4A C9A C8A 1.5(7)
N1A C4A C9A C8A 175.1(4)
C5A C4A C9A C10A -177.6(4)
N1A C4A C9A C10A -3.9(6)
C7A C8A C9A C4A 0.7(7)
C7A C8A C9A C10A 179.8(5)
C4A C9A C10A C12A 108.6(5)
C8A C9A C10A C12A -70.4(5)
C4A C9A C10A C11A -128.8(5)
C8A C9A C10A C11A 52.2(6)
C6A C5A C13A C15A 92.9(5)
C4A C5A C13A C15A -82.5(5)
C6A C5A C13A C14A -28.9(6)
C4A C5A C13A C14A 155.7(4)
C1A N2A C16A C21A -93.3(5)
C3A N2A C16A C21A 100.5(5)
C1A N2A C16A C17A 89.6(5)
C3A N2A C16A C17A -76.7(5)
C21A C16A C17A C18A 3.9(6)
N2A C16A C17A C18A -179.0(4)
C21A C16A C17A C25A -173.0(4)
N2A C16A C17A C25A 4.0(6)
C16A C17A C18A C19A -1.0(7)
C25A C17A C18A C19A 176.0(4)
C17A C18A C19A C20A -1.7(7)
C18A C19A C20A C21A 1.6(7)
C17A C16A C21A C20A -4.0(6)
N2A C16A C21A C20A 179.0(4)
C17A C16A C21A C22A 169.4(4)
N2A C16A C21A C22A -7.6(6)
C19A C20A C21A C16A 1.1(7)
C19A C20A C21A C22A -172.3(4)
C16A C21A C22A C23A 140.6(4)
C20A C21A C22A C23A -46.4(6)
C16A C21A C22A C24A -95.6(5)
C20A C21A C22A C24A 77.5(5)
C18A C17A C25A C27A 54.2(6)
C16A C17A C25A C27A -129.0(4)
C18A C17A C25A C26A -68.8(6)
C16A C17A C25A C26A 108.1(5)
C32A N3A C28A C29A -0.6(6)
Ir1A N3A C28A C29A -169.3(3)
N3A C28A C29A C30A -0.2(7)
C28A C29A C30A C31A 0.8(7)
C29A C30A C31A C32A -0.5(7)
C28A N3A C32A C31A 0.9(6)
Ir1A N3A C32A C31A 169.7(3)
C30A C31A C32A N3A -0.4(7)
C1A Ir1A C33A C34A -95.8(3)
N3A Ir1A C33A C34A 158.8(4)
C37A Ir1A C33A C34A 65.9(3)
C38A Ir1A C33A C34A 100.1(3)
C1A Ir1A C33A C40A 141.7(3)
N3A Ir1A C33A C40A 36.3(6)
C34A Ir1A C33A C40A -122.5(5)
C37A Ir1A C33A C40A -56.6(4)
C38A Ir1A C33A C40A -22.4(3)
C40A C33A C34A C35A -3.8(7)
Ir1A C33A C34A C35A -106.4(4)
C40A C33A C34A Ir1A 102.5(5)
C1A Ir1A C34A C33A 84.1(3)
N3A Ir1A C34A C33A -156.6(4)
C37A Ir1A C34A C33A -113.5(3)
C38A Ir1A C34A C33A -76.8(3)
C1A Ir1A C34A C35A -157.4(3)
N3A Ir1A C34A C35A -38.2(6)
C33A Ir1A C34A C35A 118.5(4)
C37A Ir1A C34A C35A 4.9(3)
C38A Ir1A C34A C35A 41.6(3)
C33A C34A C35A C36A 91.0(5)
Ir1A C34A C35A C36A 10.0(5)
C34A C35A C36A C37A -27.1(6)
C35A C36A C37A C38A -50.6(6)
C35A C36A C37A Ir1A 30.9(5)
C1A Ir1A C37A C38A 170.1(4)
N3A Ir1A C37A C38A -92.2(3)
C33A Ir1A C37A C38A 66.2(3)
C34A Ir1A C37A C38A 101.1(3)
C1A Ir1A C37A C36A 49.7(7)
N3A Ir1A C37A C36A 147.4(3)
C33A Ir1A C37A C36A -54.2(4)
C34A Ir1A C37A C36A -19.3(3)
C38A Ir1A C37A C36A -120.4(5)
C36A C37A C38A C39A -0.6(7)
Ir1A C37A C38A C39A -103.8(4)
C36A C37A C38A Ir1A 103.1(4)
C1A Ir1A C38A C37A -170.2(4)
N3A Ir1A C38A C37A 84.9(3)
C33A Ir1A C38A C37A -113.4(3)
C34A Ir1A C38A C37A -75.8(3)
C1A Ir1A C38A C39A -51.3(7)
N3A Ir1A C38A C39A -156.2(4)
C33A Ir1A C38A C39A 5.5(3)
C34A Ir1A C38A C39A 43.1(4)
C37A Ir1A C38A C39A 118.9(5)
C37A C38A C39A C40A 93.0(6)
Ir1A C38A C39A C40A 12.5(5)
C34A C33A C40A C39A -45.7(7)
Ir1A C33A C40A C39A 36.4(5)
C38A C39A C40A C33A -32.2(6)
